data_1508939
loop_
_publ_author_name
'Cornwall, Richard G.'
'Zhao, Baoguo'
'Shi, Yian'

_publ_section_title
;
 Catalytic asymmetric synthesis of cyclic sulfamides from conjugated
 dienes.
;
_journal_issue 4
_journal_name_full 'Organic letters'
_journal_page_first 796
_journal_page_last 799
_journal_paper_doi 10.1021/ol303469a
_journal_volume 15
_journal_year 2013
_chemical_formula_sum 'C17 H36 N2 O2 S Si'
_chemical_formula_weight 360.63
_chemical_name_systematic
; 
 ? 
;
_space_group_IT_number 19
_symmetry_cell_setting orthorhombic
_symmetry_space_group_name_Hall 'P 2ac 2ab'
_symmetry_space_group_name_H-M 'P 21 21 21'
_atom_sites_solution_hydrogens geom
_atom_sites_solution_primary direct
_atom_sites_solution_secondary difmap
_audit_creation_method SHELXL-97
_cell_angle_alpha 90.00
_cell_angle_beta 90.00
_cell_angle_gamma 90.00
_cell_formula_units_Z 4
_cell_length_a 10.963(3)
_cell_length_b 11.569(4)
_cell_length_c 17.410(5)
_cell_measurement_reflns_used 8632
_cell_measurement_temperature 100(2)
_cell_measurement_theta_max 31.11
_cell_measurement_theta_min 2.20
_cell_volume 2208.1(12)
_computing_cell_refinement 'Bruker SAINT'
_computing_data_collection 'Bruker APEX2'
_computing_data_reduction 'Bruker SAINT'
_computing_molecular_graphics 'Bruker SHELXTL'
_computing_publication_material 'Bruker SHELXTL'
_computing_structure_refinement 'SHELXTL (Sheldrick, 2008)'
_computing_structure_solution 'SHELXTL (Sheldrick, 2008)'
_diffrn_ambient_temperature 100(2)
_diffrn_measured_fraction_theta_full 0.992
_diffrn_measured_fraction_theta_max 0.992
_diffrn_measurement_device_type 'Bruker APEX-II CCD'
_diffrn_measurement_method '\f and \w scans'
_diffrn_radiation_monochromator graphite
_diffrn_radiation_source 'fine-focus sealed tube'
_diffrn_radiation_type MoK\a
_diffrn_radiation_wavelength 0.71073
_diffrn_reflns_av_R_equivalents 0.0255
_diffrn_reflns_av_sigmaI/netI 0.0149
_diffrn_reflns_limit_h_max 14
_diffrn_reflns_limit_h_min -14
_diffrn_reflns_limit_k_max 15
_diffrn_reflns_limit_k_min -14
_diffrn_reflns_limit_l_max 23
_diffrn_reflns_limit_l_min -23
_diffrn_reflns_number 44743
_diffrn_reflns_theta_full 28.43
_diffrn_reflns_theta_max 28.43
_diffrn_reflns_theta_min 2.11
_exptl_absorpt_coefficient_mu 0.211
_exptl_absorpt_correction_T_max 0.9291
_exptl_absorpt_correction_T_min 0.9150
_exptl_absorpt_correction_type multi-scan
_exptl_absorpt_process_details 'SCALE (Bruker, 2009)'
_exptl_crystal_colour colourless
_exptl_crystal_density_diffrn 1.085
_exptl_crystal_density_meas ?
_exptl_crystal_density_method 'not measured'
_exptl_crystal_description block
_exptl_crystal_F_000 792
_exptl_crystal_size_max 0.43
_exptl_crystal_size_mid 0.39
_exptl_crystal_size_min 0.35
_refine_diff_density_max 0.171
_refine_diff_density_min -0.150
_refine_diff_density_rms 0.032
_refine_ls_abs_structure_details 'Flack H D (1983), Acta Cryst. A39, 876-881'
_refine_ls_abs_structure_Flack 0.00(6)
_refine_ls_extinction_method none
_refine_ls_goodness_of_fit_ref 1.034
_refine_ls_hydrogen_treatment constr
_refine_ls_matrix_type full
_refine_ls_number_parameters 217
_refine_ls_number_reflns 5432
_refine_ls_number_restraints 0
_refine_ls_restrained_S_all 1.034
_refine_ls_R_factor_all 0.0360
_refine_ls_R_factor_gt 0.0312
_refine_ls_shift/su_max 0.001
_refine_ls_shift/su_mean 0.000
_refine_ls_structure_factor_coef Fsqd
_refine_ls_weighting_details 'calc w=1/[\s^2^(Fo^2^)+(0.0551P)^2^+0.1480P] where P=(Fo^2^+2Fc^2^)/3'
_refine_ls_weighting_scheme calc
_refine_ls_wR_factor_gt 0.0857
_refine_ls_wR_factor_ref 0.0892
_reflns_number_gt 4955
_reflns_number_total 5432
_reflns_threshold_expression >2sigma(I)
_cod_data_source_file ol303469a_si_001.cif
_cod_data_source_block ys200
_cod_depositor_comments
;
The following automatic conversions were performed:

'_symmetry_cell_setting' value 'Orthorhombic' changed to
'orthorhombic' according to
/home/saulius/struct/CIF-dictionaries/cif_core.dic dictionary named
'cif_core.dic' version 2.4.2 from 2011-04-26.

Automatic conversion script
Id: cif_fix_values 1891 2012-01-12 08:04:46Z andrius 

The following automatic conversions were performed:

'_exptl_crystal_density_meas' value 'not measured' was changed to '?'
- the value is perceived as not measured.

Automatic conversion script
Id: cif_fix_values 3008 2015-01-20 13:52:24Z robertas 
;
_cod_original_cell_volume 2208.0(12)
_cod_original_sg_symbol_H-M 'P21 21 21'
_cod_database_code 1508939

loop_
_symmetry_equiv_pos_as_xyz
'x, y, z'
'-x+1/2, -y, z+1/2'
'-x, y+1/2, -z+1/2'
'x+1/2, -y+1/2, -z'

loop_
_atom_site_label
_atom_site_type_symbol
_atom_site_fract_x
_atom_site_fract_y
_atom_site_fract_z
_atom_site_U_iso_or_equiv
_atom_site_adp_type
_atom_site_occupancy
_atom_site_symmetry_multiplicity
_atom_site_calc_flag
_atom_site_refinement_flags
C1 C 0.72145(19) 0.9233(3) 0.41598(14) 0.0975(8) Uani 1 1 d .
H1A H 0.7202 0.9961 0.3896 0.146 Uiso 1 1 calc R
H1B H 0.7177 0.8616 0.3792 0.146 Uiso 1 1 calc R
H1C H 0.7953 0.9169 0.4453 0.146 Uiso 1 1 calc R
C2 C 0.5652(3) 1.0531(2) 0.53414(13) 0.0930(7) Uani 1 1 d .
H2A H 0.4841 1.0560 0.5550 0.139 Uiso 1 1 calc R
H2B H 0.5765 1.1165 0.4992 0.139 Uiso 1 1 calc R
H2C H 0.6235 1.0587 0.5751 0.139 Uiso 1 1 calc R
C3 C 0.6118(3) 0.7950(2) 0.55266(14) 0.0990(9) Uani 1 1 d .
H3A H 0.6861 0.8087 0.5804 0.149 Uiso 1 1 calc R
H3B H 0.6173 0.7226 0.5260 0.149 Uiso 1 1 calc R
H3C H 0.5446 0.7926 0.5880 0.149 Uiso 1 1 calc R
C4 C 0.44856(15) 0.88161(14) 0.42260(9) 0.0513(3) Uani 1 1 d .
H4A H 0.4648 0.8135 0.3917 0.062 Uiso 1 1 calc R
H4B H 0.3815 0.8632 0.4569 0.062 Uiso 1 1 calc R
C5 C 0.40852(13) 0.97997(12) 0.36917(8) 0.0436(3) Uani 1 1 d .
H5A H 0.4793 1.0080 0.3414 0.052 Uiso 1 1 calc R
H5B H 0.3777 1.0432 0.4002 0.052 Uiso 1 1 calc R
C6 C 0.30995(11) 0.94477(11) 0.31100(8) 0.0395(3) Uani 1 1 d .
H6 H 0.2458 0.9014 0.3376 0.047 Uiso 1 1 calc R
C7 C 0.36149(12) 0.87008(11) 0.24458(8) 0.0389(3) Uani 1 1 d .
H7 H 0.4341 0.8289 0.2628 0.047 Uiso 1 1 calc R
C8 C 0.26927(15) 0.78272(14) 0.21553(11) 0.0562(4) Uani 1 1 d .
H8 H 0.2473 0.7238 0.2491 0.067 Uiso 1 1 calc R
C9 C 0.21763(17) 0.78228(19) 0.14784(13) 0.0721(5) Uani 1 1 d .
H9A H 0.2367 0.8395 0.1123 0.087 Uiso 1 1 calc R
H9B H 0.1619 0.7247 0.1352 0.087 Uiso 1 1 calc R
C10 C 0.13178(13) 1.09263(13) 0.29386(9) 0.0490(3) Uani 1 1 d .
C11 C 0.03213(17) 1.0167(2) 0.26163(17) 0.0854(7) Uani 1 1 d .
H11A H 0.0386 1.0144 0.2067 0.128 Uiso 1 1 calc R
H11B H -0.0460 1.0476 0.2758 0.128 Uiso 1 1 calc R
H11C H 0.0404 0.9400 0.2819 0.128 Uiso 1 1 calc R
C12 C 0.11941(18) 1.21794(16) 0.26577(14) 0.0741(6) Uani 1 1 d .
H12A H 0.1250 1.2198 0.2108 0.111 Uiso 1 1 calc R
H12B H 0.1836 1.2639 0.2875 0.111 Uiso 1 1 calc R
H12C H 0.0419 1.2484 0.2815 0.111 Uiso 1 1 calc R
C13 C 0.1246(2) 1.0965(2) 0.38222(12) 0.0811(6) Uani 1 1 d .
H13A H 0.0455 1.1237 0.3976 0.122 Uiso 1 1 calc R
H13B H 0.1861 1.1479 0.4016 0.122 Uiso 1 1 calc R
H13C H 0.1378 1.0204 0.4025 0.122 Uiso 1 1 calc R
C14 C 0.51825(14) 0.94365(14) 0.14349(9) 0.0490(3) Uani 1 1 d .
C15 C 0.62340(15) 0.9777(2) 0.19690(13) 0.0737(5) Uani 1 1 d .
H15A H 0.6264 0.9252 0.2396 0.111 Uiso 1 1 calc R
H15B H 0.6107 1.0549 0.2154 0.111 Uiso 1 1 calc R
H15C H 0.6990 0.9742 0.1692 0.111 Uiso 1 1 calc R
C16 C 0.53390(19) 0.81746(16) 0.11839(13) 0.0691(5) Uani 1 1 d .
H16A H 0.4681 0.7962 0.0848 0.104 Uiso 1 1 calc R
H16B H 0.5333 0.7683 0.1628 0.104 Uiso 1 1 calc R
H16C H 0.6101 0.8089 0.0918 0.104 Uiso 1 1 calc R
C17 C 0.5154(2) 1.0195(2) 0.07174(11) 0.0812(6) Uani 1 1 d .
H17A H 0.5902 1.0102 0.0437 0.122 Uiso 1 1 calc R
H17B H 0.5062 1.0990 0.0865 0.122 Uiso 1 1 calc R
H17C H 0.4480 0.9971 0.0399 0.122 Uiso 1 1 calc R
N1 N 0.39814(10) 0.95380(9) 0.18514(7) 0.0395(2) Uani 1 1 d .
N2 N 0.25526(11) 1.04594(10) 0.27251(7) 0.0442(3) Uani 1 1 d .
O1 O 0.40868(12) 1.17053(9) 0.20070(8) 0.0627(3) Uani 1 1 d .
O2 O 0.23754(13) 1.09152(12) 0.13094(7) 0.0680(3) Uani 1 1 d .
S1 S 0.32392(3) 1.07626(3) 0.192029(18) 0.04154(9) Uani 1 1 d .
Si1 Si 0.58712(4) 0.91395(4) 0.48191(2) 0.05738(13) Uani 1 1 d .

loop_
_atom_site_aniso_label
_atom_site_aniso_U_11
_atom_site_aniso_U_22
_atom_site_aniso_U_33
_atom_site_aniso_U_23
_atom_site_aniso_U_13
_atom_site_aniso_U_12
C1 0.0636(11) 0.150(3) 0.0793(13) -0.0243(16) -0.0134(10) -0.0108(15)
C2 0.139(2) 0.0719(13) 0.0676(12) -0.0201(10) -0.0299(13) 0.0228(14)
C3 0.133(2) 0.0792(15) 0.0851(16) 0.0132(12) -0.0478(15) 0.0244(15)
C4 0.0562(8) 0.0499(8) 0.0476(7) 0.0077(6) -0.0065(7) 0.0050(7)
C5 0.0476(7) 0.0410(7) 0.0424(6) 0.0026(6) -0.0013(6) 0.0058(6)
C6 0.0373(6) 0.0378(6) 0.0434(6) 0.0091(5) 0.0023(5) 0.0024(5)
C7 0.0383(6) 0.0333(6) 0.0450(7) 0.0041(5) -0.0006(5) 0.0000(5)
C8 0.0561(9) 0.0370(7) 0.0756(10) 0.0005(7) 0.0055(8) -0.0109(7)
C9 0.0625(10) 0.0663(12) 0.0875(13) -0.0149(10) -0.0099(10) -0.0206(9)
C10 0.0407(6) 0.0476(8) 0.0587(8) 0.0048(7) 0.0054(6) 0.0114(6)
C11 0.0455(9) 0.0837(14) 0.1272(19) -0.0184(14) 0.0052(11) -0.0019(9)
C12 0.0669(11) 0.0537(10) 0.1017(15) 0.0108(10) 0.0143(11) 0.0243(9)
C13 0.0772(12) 0.0998(16) 0.0663(11) 0.0076(11) 0.0227(9) 0.0371(13)
C14 0.0508(8) 0.0497(8) 0.0466(7) -0.0050(6) 0.0135(6) -0.0015(6)
C15 0.0422(8) 0.0938(14) 0.0851(13) -0.0203(12) 0.0114(8) -0.0101(9)
C16 0.0735(11) 0.0573(10) 0.0766(12) -0.0155(9) 0.0217(10) 0.0057(9)
C17 0.1076(16) 0.0799(13) 0.0561(10) 0.0126(10) 0.0354(11) 0.0091(12)
N1 0.0415(5) 0.0348(5) 0.0422(5) 0.0024(4) 0.0036(5) 0.0003(4)
N2 0.0418(5) 0.0443(6) 0.0465(6) 0.0108(5) 0.0055(5) 0.0109(5)
O1 0.0713(7) 0.0375(5) 0.0793(8) -0.0015(5) 0.0198(7) -0.0096(5)
O2 0.0786(7) 0.0765(8) 0.0488(6) 0.0119(6) -0.0110(5) 0.0215(7)
S1 0.04918(17) 0.03437(15) 0.04105(15) 0.00639(13) 0.00224(13) 0.00197(14)
Si1 0.0684(3) 0.0583(3) 0.0454(2) -0.00394(19) -0.01655(19) 0.0122(2)

loop_
_atom_type_symbol
_atom_type_description
_atom_type_scat_dispersion_real
_atom_type_scat_dispersion_imag
_atom_type_scat_source
C C 0.0033 0.0016 'International Tables Vol C Tables 4.2.6.8 and 6.1.1.4'
H H 0.0000 0.0000 'International Tables Vol C Tables 4.2.6.8 and 6.1.1.4'
N N 0.0061 0.0033 'International Tables Vol C Tables 4.2.6.8 and 6.1.1.4'
O O 0.0106 0.0060 'International Tables Vol C Tables 4.2.6.8 and 6.1.1.4'
Si Si 0.0817 0.0704 'International Tables Vol C Tables 4.2.6.8 and 6.1.1.4'
S S 0.1246 0.1234 'International Tables Vol C Tables 4.2.6.8 and 6.1.1.4'

loop_
_geom_angle_atom_site_label_1
_geom_angle_atom_site_label_2
_geom_angle_atom_site_label_3
_geom_angle
C5 C4 Si1 114.70(11)
C4 C5 C6 113.86(12)
N2 C6 C5 112.02(11)
N2 C6 C7 104.56(11)
C5 C6 C7 112.53(10)
N1 C7 C8 112.69(12)
N1 C7 C6 104.89(10)
C8 C7 C6 112.17(12)
C9 C8 C7 126.30(16)
N2 C10 C11 110.52(13)
N2 C10 C12 109.86(13)
C11 C10 C12 111.51(17)
N2 C10 C13 107.64(13)
C11 C10 C13 110.56(18)
C12 C10 C13 106.61(16)
N1 C14 C17 109.30(14)
N1 C14 C15 110.19(12)
C17 C14 C15 111.37(16)
N1 C14 C16 107.99(13)
C17 C14 C16 108.45(16)
C15 C14 C16 109.46(16)
C7 N1 C14 121.66(11)
C7 N1 S1 112.44(9)
C14 N1 S1 122.43(9)
C6 N2 C10 122.56(11)
C6 N2 S1 111.94(9)
C10 N2 S1 123.45(10)
O2 S1 O1 114.22(8)
O2 S1 N2 111.05(8)
O1 S1 N2 111.78(7)
O2 S1 N1 112.33(7)
O1 S1 N1 109.99(7)
N2 S1 N1 96.10(6)
C2 Si1 C3 109.48(11)
C2 Si1 C1 110.56(15)
C3 Si1 C1 109.48(15)
C2 Si1 C4 109.65(10)
C3 Si1 C4 109.50(10)
C1 Si1 C4 108.15(9)

loop_
_geom_bond_atom_site_label_1
_geom_bond_atom_site_label_2
_geom_bond_distance
C1 Si1 1.870(2)
C2 Si1 1.865(2)
C3 Si1 1.866(2)
C4 C5 1.534(2)
C4 Si1 1.8744(17)
C5 C6 1.5360(19)
C6 N2 1.4760(16)
C6 C7 1.5500(19)
C7 N1 1.4733(17)
C7 C8 1.516(2)
C8 C9 1.307(3)
C10 N2 1.5042(18)
C10 C11 1.510(3)
C10 C12 1.536(2)
C10 C13 1.541(3)
C14 N1 1.5078(18)
C14 C17 1.527(2)
C14 C15 1.532(3)
C14 C16 1.533(2)
N1 S1 1.6381(12)
N2 S1 1.6287(12)
O1 S1 1.4407(12)
O2 S1 1.4349(12)

loop_
_cod_related_entry_id
_cod_related_entry_database
_cod_related_entry_code
1 ChemSpider 30652121
